data_7060920
loop_
_publ_author_name
'Koz\'a\<cek, Pavel'
'Dost\'al, Libor'
'Hejda, Martin'
'Mikysek, Tom\'a\<s'
'R\%u\<zi\<cka, Ale\<s'
'Erben, Milan'

_publ_section_title
;
 Synthesis and properties of 1,2,3-diazapnictol-5-yl substituted
 ferrocenes
;
_journal_issue 38
_journal_name_full 'New Journal of Chemistry'
_journal_page_first 18171
_journal_page_last 18182
_journal_paper_doi 10.1039/D1NJ02666F
_journal_volume 45
_journal_year 2021
_chemical_formula_sum 'C14 H13 Fe N2 O P'
_chemical_formula_weight 312.08
_space_group_crystal_system monoclinic
_space_group_IT_number 14
_space_group_name_Hall '-P 2yn'
_space_group_name_H-M_alt 'P 1 21/n 1'
_atom_sites_solution_hydrogens mixed
_audit_creation_method SHELXL-2014/7
_audit_update_record
;
2021-01-04 deposited with the CCDC.	2021-08-25 downloaded from the CCDC.
;
_cell_angle_alpha 90
_cell_angle_beta 91.718(2)
_cell_angle_gamma 90
_cell_formula_units_Z 4
_cell_length_a 11.6640(8)
_cell_length_b 7.3497(5)
_cell_length_c 15.3627(10)
_cell_measurement_reflns_used 27273
_cell_measurement_temperature 150(2)
_cell_measurement_theta_max 27.5
_cell_measurement_theta_min 1
_cell_volume 1316.40(15)
_computing_cell_refinement 'APEX3 v2016.9-0 (Bruker AXS)'
_computing_data_collection 'Bruker Instrument Service vV6.2.3'
_computing_data_reduction 'SAINT V8.37A (Bruker AXS Inc., 2015)'
_computing_molecular_graphics 'SHELXL-2017/1 (Sheldrick, 2017)'
_computing_publication_material 'Bruker SHELXTL'
_computing_structure_refinement 'SHELXL-2017/1 (Sheldrick, 2017)'
_computing_structure_solution 'XT, VERSION 2014/5'
_diffrn_ambient_temperature 150(2)
_diffrn_detector_area_resol_mean 10.4167
_diffrn_measured_fraction_theta_full 0.999
_diffrn_measured_fraction_theta_max 0.997
_diffrn_measurement_device_type 'Bruker D8 - Venture'
_diffrn_measurement_method '\f and \w scans to fill the Ewald sphere'
_diffrn_radiation_type MoK\a
_diffrn_radiation_wavelength 0.71073
_diffrn_reflns_av_R_equivalents 0.0408
_diffrn_reflns_av_unetI/netI 0.0207
_diffrn_reflns_Laue_measured_fraction_full 0.999
_diffrn_reflns_Laue_measured_fraction_max 0.997
_diffrn_reflns_limit_h_max 15
_diffrn_reflns_limit_h_min -15
_diffrn_reflns_limit_k_max 9
_diffrn_reflns_limit_k_min -9
_diffrn_reflns_limit_l_max 19
_diffrn_reflns_limit_l_min -19
_diffrn_reflns_number 27273
_diffrn_reflns_point_group_measured_fraction_full 0.999
_diffrn_reflns_point_group_measured_fraction_max 0.997
_diffrn_reflns_theta_full 25.242
_diffrn_reflns_theta_max 27.546
_diffrn_reflns_theta_min 2.225
_diffrn_source 'sealed X-ray tube'
_exptl_absorpt_coefficient_mu 1.258
_exptl_absorpt_correction_T_max 0.7456
_exptl_absorpt_correction_T_min 0.4410
_exptl_absorpt_correction_type multi-scan
_exptl_absorpt_process_details
;
SADABS-2016/2 - Bruker AXS area detector
scaling and absorption correction
;
_exptl_crystal_colour orange
_exptl_crystal_density_diffrn 1.575
_exptl_crystal_description block
_exptl_crystal_F_000 640
_exptl_crystal_recrystallization_method Sublimation
_exptl_crystal_size_max 0.590
_exptl_crystal_size_mid 0.509
_exptl_crystal_size_min 0.376
_refine_diff_density_max 0.458
_refine_diff_density_min -0.407
_refine_diff_density_rms 0.136
_refine_ls_extinction_coef 0.0357(19)
_refine_ls_extinction_expression Fc^*^=kFc[1+0.001xFc^2^\l^3^/sin(2\q)]^-1/4^
_refine_ls_extinction_method 'SHELXL-2014/7 (Sheldrick 2014'
_refine_ls_goodness_of_fit_ref 1.187
_refine_ls_hydrogen_treatment mixed
_refine_ls_matrix_type full
_refine_ls_number_parameters 210
_refine_ls_number_reflns 3028
_refine_ls_number_restraints 0
_refine_ls_restrained_S_all 1.187
_refine_ls_R_factor_all 0.0317
_refine_ls_R_factor_gt 0.0271
_refine_ls_shift/su_max 0.002
_refine_ls_shift/su_mean 0.000
_refine_ls_structure_factor_coef Fsqd
_refine_ls_weighting_details 'w=1/[\s^2^(Fo^2^)+(0.0403P)^2^+0.5209P] where P=(Fo^2^+2Fc^2^)/3'
_refine_ls_weighting_scheme calc
_refine_ls_wR_factor_gt 0.0746
_refine_ls_wR_factor_ref 0.0773
_reflns_Friedel_coverage 0.000
_reflns_number_gt 2763
_reflns_number_total 3028
_reflns_threshold_expression 'I > 2\s(I)'
_cod_data_source_file d1nj02666f2.cif
_cod_data_source_block me180521Fe1
_cod_depositor_comments 'Adding full bibliography for 7060916--7060926.cif.'
_cod_original_sg_symbol_H-M 'P 21/n'
_cod_database_code 7060920
_shelx_shelxl_version_number 2014/7
_shelx_space_group_comment
;
The symmetry employed for this shelxl refinement is uniquely defined
by the following loop, which should always be used as a source of
symmetry information in preference to the above space-group names.
They are only intended as comments.
;
_exptl_absorpt_special_details
;
The ratio of minimum to maximum
apparent transmission was 0.591
;

loop_
_space_group_symop_operation_xyz
'x, y, z'
'-x+1/2, y+1/2, -z+1/2'
'-x, -y, -z'
'x-1/2, -y-1/2, z-1/2'

loop_
_atom_site_label
_atom_site_type_symbol
_atom_site_fract_x
_atom_site_fract_y
_atom_site_fract_z
_atom_site_U_iso_or_equiv
_atom_site_adp_type
_atom_site_occupancy
_atom_site_site_symmetry_order
_atom_site_calc_flag
_atom_site_refinement_flags_posn
_atom_site_refinement_flags_adp
_atom_site_refinement_flags_occupancy
_atom_site_disorder_assembly
_atom_site_disorder_group
Fe1 Fe 0.76457(2) 0.45668(3) 0.54475(2) 0.01533(10) Uani 1 1 d . . . . .
P1 P 0.46938(4) 0.58168(7) 0.80045(3) 0.02754(14) Uani 1 1 d . . . . .
O1 O 0.30127(12) 0.8844(2) 0.78191(10) 0.0365(3) Uani 1 1 d . . . . .
N1 N 0.46578(12) 0.7670(2) 0.73277(9) 0.0196(3) Uani 1 1 d . . . . .
C1 C 0.72940(13) 0.6417(2) 0.63861(10) 0.0170(3) Uani 1 1 d . . . . .
N2 N 0.55416(11) 0.78559(19) 0.67685(9) 0.0177(3) Uani 1 1 d . . . . .
H2 H 0.6891(19) 0.806(3) 0.5260(14) 0.032(6) Uiso 1 1 d . . . . .
C2 C 0.74688(15) 0.7318(2) 0.55768(11) 0.0194(3) Uani 1 1 d . . . . .
C3 C 0.85922(16) 0.6896(2) 0.53089(12) 0.0245(4) Uani 1 1 d . . . . .
H3 H 0.8941(19) 0.731(3) 0.4781(14) 0.034(6) Uiso 1 1 d . . . . .
C4 C 0.91172(15) 0.5741(3) 0.59473(13) 0.0248(4) Uani 1 1 d . . . . .
H4 H 0.987(2) 0.522(3) 0.5931(16) 0.034(6) Uiso 1 1 d . . . . .
C5 C 0.83206(15) 0.5439(2) 0.66148(12) 0.0210(3) Uani 1 1 d . . . . .
H5 H 0.847(2) 0.477(3) 0.7103(17) 0.033(6) Uiso 1 1 d . . . . .
C6 C 0.62530(14) 0.6481(2) 0.68982(10) 0.0173(3) Uani 1 1 d . . . . .
C8 C 0.37840(15) 0.9006(2) 0.73171(12) 0.0251(4) Uani 1 1 d . . . . .
C7 C 0.59415(17) 0.5213(2) 0.75471(12) 0.0247(4) Uani 1 1 d . . . . .
H7 H 0.6376 0.4163 0.7704 0.030 Uiso 1 1 calc R U . . .
C9 C 0.38952(18) 1.0527(3) 0.66815(15) 0.0323(4) Uani 1 1 d . . . . .
H9A H 0.4006 1.0027 0.6099 0.048 Uiso 1 1 calc R U . . .
H9B H 0.4556 1.1284 0.6852 0.048 Uiso 1 1 calc R U . . .
H9C H 0.3197 1.1268 0.6676 0.048 Uiso 1 1 calc R U . . .
C10 C 0.61778(16) 0.3119(3) 0.52016(14) 0.0303(4) Uani 1 1 d . . . . .
H10 H 0.546(2) 0.333(4) 0.5420(16) 0.044(7) Uiso 1 1 d . . . . .
C11 C 0.66126(17) 0.3806(3) 0.44170(13) 0.0283(4) Uani 1 1 d . . . . .
H11 H 0.626(2) 0.462(4) 0.4032(18) 0.044(7) Uiso 1 1 d . . . . .
C12 C 0.77287(16) 0.3081(2) 0.43208(12) 0.0259(4) Uani 1 1 d . . . . .
H12 H 0.8233(19) 0.335(3) 0.3850(15) 0.036(6) Uiso 1 1 d . . . . .
C13 C 0.79886(17) 0.1964(2) 0.50507(13) 0.0275(4) Uani 1 1 d . . . . .
H13 H 0.8654(19) 0.133(3) 0.5151(14) 0.030(6) Uiso 1 1 d . . . . .
C14 C 0.70265(18) 0.1986(2) 0.55966(13) 0.0293(4) Uani 1 1 d . . . . .
H14 H 0.7002(19) 0.135(3) 0.6108(15) 0.033(6) Uiso 1 1 d . . . . .

loop_
_atom_site_aniso_label
_atom_site_aniso_U_11
_atom_site_aniso_U_22
_atom_site_aniso_U_33
_atom_site_aniso_U_23
_atom_site_aniso_U_13
_atom_site_aniso_U_12
Fe1 0.01764(15) 0.01106(14) 0.01729(15) -0.00104(8) 0.00051(9) 0.00047(8)
P1 0.0309(3) 0.0303(3) 0.0218(2) 0.00116(18) 0.00728(19) -0.0041(2)
O1 0.0268(7) 0.0388(8) 0.0448(8) -0.0119(7) 0.0153(6) -0.0014(6)
N1 0.0187(7) 0.0217(7) 0.0186(7) -0.0051(5) 0.0026(5) -0.0023(5)
C1 0.0191(8) 0.0133(7) 0.0184(7) -0.0026(6) -0.0014(6) -0.0003(6)
N2 0.0165(6) 0.0179(6) 0.0186(6) -0.0041(5) 0.0018(5) -0.0014(5)
C2 0.0251(8) 0.0107(7) 0.0224(8) -0.0004(6) 0.0000(6) -0.0002(6)
C3 0.0270(9) 0.0176(8) 0.0292(9) -0.0029(7) 0.0075(7) -0.0064(7)
C4 0.0158(8) 0.0250(9) 0.0335(10) -0.0067(7) -0.0002(7) -0.0002(7)
C5 0.0195(8) 0.0216(8) 0.0216(8) -0.0026(6) -0.0053(6) 0.0029(6)
C6 0.0203(8) 0.0163(7) 0.0151(7) -0.0046(6) -0.0027(6) -0.0011(6)
C8 0.0189(8) 0.0244(9) 0.0320(9) -0.0124(7) 0.0021(7) -0.0016(7)
C7 0.0296(9) 0.0221(8) 0.0224(9) 0.0014(7) 0.0002(7) 0.0007(7)
C9 0.0258(9) 0.0245(9) 0.0469(12) -0.0030(8) 0.0051(9) 0.0066(7)
C10 0.0242(9) 0.0250(9) 0.0420(11) -0.0143(8) 0.0061(8) -0.0077(7)
C11 0.0326(10) 0.0216(9) 0.0300(10) -0.0070(7) -0.0109(8) -0.0011(7)
C12 0.0321(9) 0.0223(8) 0.0235(9) -0.0088(7) 0.0050(7) -0.0040(7)
C13 0.0323(10) 0.0141(8) 0.0359(10) -0.0083(7) -0.0001(8) 0.0047(7)
C14 0.0443(11) 0.0145(8) 0.0294(10) -0.0007(7) 0.0064(8) -0.0082(8)

loop_
_atom_type_symbol
_atom_type_description
_atom_type_scat_dispersion_real
_atom_type_scat_dispersion_imag
_atom_type_scat_source
C C 0.0033 0.0016 'International Tables Vol C Tables 4.2.6.8 and 6.1.1.4'
H H 0.0000 0.0000 'International Tables Vol C Tables 4.2.6.8 and 6.1.1.4'
Fe Fe 0.3463 0.8444 'International Tables Vol C Tables 4.2.6.8 and 6.1.1.4'
N N 0.0061 0.0033 'International Tables Vol C Tables 4.2.6.8 and 6.1.1.4'
O O 0.0106 0.0060 'International Tables Vol C Tables 4.2.6.8 and 6.1.1.4'
P P 0.1023 0.0942 'International Tables Vol C Tables 4.2.6.8 and 6.1.1.4'

loop_
_geom_angle_atom_site_label_1
_geom_angle_atom_site_label_2
_geom_angle_atom_site_label_3
_geom_angle
_geom_angle_site_symmetry_1
_geom_angle_site_symmetry_3
_geom_angle_publ_flag
C1 Fe1 C11 127.38(7) . . ?
C1 Fe1 C5 41.15(6) . . ?
C11 Fe1 C5 166.47(8) . . ?
C1 Fe1 C10 107.09(7) . . ?
C11 Fe1 C10 40.57(8) . . ?
C5 Fe1 C10 128.74(8) . . ?
C1 Fe1 C2 41.04(6) . . ?
C11 Fe1 C2 106.73(7) . . ?
C5 Fe1 C2 68.96(7) . . ?
C10 Fe1 C2 116.57(8) . . ?
C1 Fe1 C14 117.48(7) . . ?
C11 Fe1 C14 68.29(8) . . ?
C5 Fe1 C14 108.74(8) . . ?
C10 Fe1 C14 40.55(8) . . ?
C2 Fe1 C14 150.48(8) . . ?
C1 Fe1 C4 68.73(7) . . ?
C11 Fe1 C4 151.06(8) . . ?
C5 Fe1 C4 40.69(7) . . ?
C10 Fe1 C4 167.69(8) . . ?
C2 Fe1 C4 68.45(7) . . ?
C14 Fe1 C4 130.03(8) . . ?
C1 Fe1 C13 151.66(7) . . ?
C11 Fe1 C13 68.24(8) . . ?
C5 Fe1 C13 118.74(7) . . ?
C10 Fe1 C13 68.21(8) . . ?
C2 Fe1 C13 166.75(7) . . ?
C14 Fe1 C13 40.61(8) . . ?
C4 Fe1 C13 109.60(8) . . ?
C1 Fe1 C12 166.00(7) . . ?
C11 Fe1 C12 40.58(8) . . ?
C5 Fe1 C12 151.92(7) . . ?
C10 Fe1 C12 68.10(8) . . ?
C2 Fe1 C12 128.05(7) . . ?
C14 Fe1 C12 68.08(8) . . ?
C4 Fe1 C12 118.69(7) . . ?
C13 Fe1 C12 40.37(8) . . ?
C1 Fe1 C3 68.66(7) . . ?
C11 Fe1 C3 117.11(8) . . ?
C5 Fe1 C3 68.56(7) . . ?
C10 Fe1 C3 150.07(8) . . ?
C2 Fe1 C3 40.57(7) . . ?
C14 Fe1 C3 168.12(8) . . ?
C4 Fe1 C3 40.57(8) . . ?
C13 Fe1 C3 129.58(8) . . ?
C12 Fe1 C3 108.50(7) . . ?
C7 P1 N1 87.85(8) . . ?
N2 N1 C8 118.62(14) . . ?
N2 N1 P1 117.09(11) . . ?
C8 N1 P1 124.29(12) . . ?
C2 C1 C5 107.83(14) . . ?
C2 C1 C6 126.43(15) . . ?
C5 C1 C6 125.74(15) . . ?
C2 C1 Fe1 69.85(9) . . ?
C5 C1 Fe1 69.70(9) . . ?
C6 C1 Fe1 126.13(11) . . ?
C6 N2 N1 108.11(13) . . ?
C3 C2 C1 107.95(15) . . ?
C3 C2 Fe1 70.05(10) . . ?
C1 C2 Fe1 69.10(9) . . ?
C3 C2 H2 127.1(13) . . ?
C1 C2 H2 124.9(13) . . ?
Fe1 C2 H2 124.7(13) . . ?
C2 C3 C4 108.22(16) . . ?
C2 C3 Fe1 69.38(9) . . ?
C4 C3 Fe1 69.64(10) . . ?
C2 C3 H3 126.2(13) . . ?
C4 C3 H3 125.6(14) . . ?
Fe1 C3 H3 126.1(14) . . ?
C5 C4 C3 108.27(15) . . ?
C5 C4 Fe1 69.29(10) . . ?
C3 C4 Fe1 69.79(10) . . ?
C5 C4 H4 125.0(15) . . ?
C3 C4 H4 126.7(15) . . ?
Fe1 C4 H4 125.3(15) . . ?
C4 C5 C1 107.73(15) . . ?
C4 C5 Fe1 70.02(10) . . ?
C1 C5 Fe1 69.15(9) . . ?
C4 C5 H5 124.6(15) . . ?
C1 C5 H5 127.6(15) . . ?
Fe1 C5 H5 127.8(15) . . ?
N2 C6 C7 115.85(15) . . ?
N2 C6 C1 118.06(14) . . ?
C7 C6 C1 126.07(15) . . ?
O1 C8 N1 118.29(18) . . ?
O1 C8 C9 124.92(18) . . ?
N1 C8 C9 116.79(15) . . ?
C6 C7 P1 111.11(13) . . ?
C6 C7 H7 124.4 . . ?
P1 C7 H7 124.4 . . ?
C8 C9 H9A 109.5 . . ?
C8 C9 H9B 109.5 . . ?
H9A C9 H9B 109.5 . . ?
C8 C9 H9C 109.5 . . ?
H9A C9 H9C 109.5 . . ?
H9B C9 H9C 109.5 . . ?
C11 C10 C14 108.12(17) . . ?
C11 C10 Fe1 69.61(10) . . ?
C14 C10 Fe1 69.84(11) . . ?
C11 C10 H10 127.1(16) . . ?
C14 C10 H10 124.8(16) . . ?
Fe1 C10 H10 127.7(16) . . ?
C10 C11 C12 107.96(17) . . ?
C10 C11 Fe1 69.82(11) . . ?
C12 C11 Fe1 70.18(10) . . ?
C10 C11 H11 127.3(18) . . ?
C12 C11 H11 124.7(18) . . ?
Fe1 C11 H11 124.1(17) . . ?
C13 C12 C11 108.10(17) . . ?
C13 C12 Fe1 69.80(10) . . ?
C11 C12 Fe1 69.24(10) . . ?
C13 C12 H12 126.2(14) . . ?
C11 C12 H12 125.6(14) . . ?
Fe1 C12 H12 124.7(14) . . ?
C12 C13 C14 107.86(17) . . ?
C12 C13 Fe1 69.84(10) . . ?
C14 C13 Fe1 69.47(10) . . ?
C12 C13 H13 126.1(14) . . ?
C14 C13 H13 126.1(14) . . ?
Fe1 C13 H13 126.6(15) . . ?
C10 C14 C13 107.95(17) . . ?
C10 C14 Fe1 69.60(10) . . ?
C13 C14 Fe1 69.93(10) . . ?
C10 C14 H14 129.0(15) . . ?
C13 C14 H14 123.1(15) . . ?
Fe1 C14 H14 126.2(15) . . ?

loop_
_geom_bond_atom_site_label_1
_geom_bond_atom_site_label_2
_geom_bond_distance
_geom_bond_site_symmetry_2
_geom_bond_publ_flag
Fe1 C1 2.0327(16) . ?
Fe1 C11 2.0388(18) . ?
Fe1 C5 2.0400(17) . ?
Fe1 C10 2.0415(18) . ?
Fe1 C2 2.0427(16) . ?
Fe1 C14 2.0447(18) . ?
Fe1 C4 2.0496(18) . ?
Fe1 C13 2.0508(17) . ?
Fe1 C12 2.0513(17) . ?
Fe1 C3 2.0515(17) . ?
P1 C7 1.694(2) . ?
P1 N1 1.7130(15) . ?
O1 C8 1.208(2) . ?
N1 N2 1.3684(18) . ?
N1 C8 1.415(2) . ?
C1 C2 1.429(2) . ?
C1 C5 1.431(2) . ?
C1 C6 1.467(2) . ?
N2 C6 1.319(2) . ?
C2 C3 1.419(2) . ?
C2 H2 0.98(2) . ?
C3 C4 1.422(3) . ?
C3 H3 0.97(2) . ?
C4 C5 1.422(3) . ?
C4 H4 0.95(3) . ?
C5 H5 0.91(3) . ?
C6 C7 1.420(2) . ?
C8 C9 1.492(3) . ?
C7 H7 0.9500 . ?
C9 H9A 0.9800 . ?
C9 H9B 0.9800 . ?
C9 H9C 0.9800 . ?
C10 C11 1.415(3) . ?
C10 C14 1.416(3) . ?
C10 H10 0.92(3) . ?
C11 C12 1.418(3) . ?
C11 H11 0.93(3) . ?
C12 C13 1.415(3) . ?
C12 H12 0.97(2) . ?
C13 C14 1.421(3) . ?
C13 H13 0.91(2) . ?
C14 H14 0.92(2) . ?
